data_4089220
loop_
_publ_author_name
'Ro\,sca, Sorin-Claudiu'
'Caytan, Elsa'
'Dorcet, Vincent'
'Roisnel, Thierry'
'Carpentier, Jean-Fran\,cois'
'Sarazin, Yann'

_publ_section_title
;
 \p Ligands in Alkaline Earth Complexes
;
_journal_issue 7
_journal_name_full Organometallics
_journal_page_first 1269
_journal_paper_doi 10.1021/acs.organomet.7b00006
_journal_volume 36
_journal_year 2017
_chemical_compound_source 'synthesis as described'
_chemical_formula_moiety 'C32 H60 F12 N4 O2 Si4 Sr2'
_chemical_formula_sum 'C32 H60 F12 N4 O2 Si4 Sr2'
_chemical_formula_weight 1048.41
_space_group_crystal_system triclinic
_space_group_IT_number 2
_space_group_name_Hall '-P 1'
_space_group_name_H-M_alt 'P -1'
_atom_sites_solution_hydrogens geom
_cell_angle_alpha 87.902(3)
_cell_angle_beta 76.981(3)
_cell_angle_gamma 69.280(3)
_cell_formula_units_Z 1
_cell_length_a 9.9873(11)
_cell_length_b 10.3282(10)
_cell_length_c 12.8042(11)
_cell_measurement_reflns_used 9825
_cell_measurement_temperature 150
_cell_measurement_theta_max 27.41
_cell_measurement_theta_min 2.24
_cell_measurement_wavelength 0.71073
_cell_volume 1202.2(2)
_computing_cell_refinement 'APEX3 (Bruker, 2015); SAINT (Bruker, 2014)'
_computing_data_collection 'SAINT (Bruker, 2014)'
_computing_data_reduction 'SAINT (Bruker, 2014)'
_computing_molecular_graphics 'Ortep-3 for Windows (Farrugia, 1997)'
_computing_publication_material 'CRYSCALc (T. Roisnel, local program, 2015)'
_computing_structure_refinement 'SHELXL-2014/7 (Sheldrick, 2014)'
_computing_structure_solution 'SIR97 (Altomare et al., 1999)'
_diffrn_ambient_temperature 150
_diffrn_detector '(CMOS) PHOTON 100'
_diffrn_measured_fraction_theta_full 0.998
_diffrn_measured_fraction_theta_max 0.998
_diffrn_measurement_device_type 'D8 VENTURE Bruker AXS'
_diffrn_measurement_method 'rotation images'
_diffrn_radiation_monochromator 'multilayer monochromator'
_diffrn_radiation_probe x-ray
_diffrn_radiation_source 'Incoatec microfocus sealed tube'
_diffrn_radiation_type MoK\a
_diffrn_radiation_wavelength 0.71073
_diffrn_reflns_av_R_equivalents 0.0559
_diffrn_reflns_av_unetI/netI 0.0426
_diffrn_reflns_limit_h_max 12
_diffrn_reflns_limit_h_min -12
_diffrn_reflns_limit_k_max 13
_diffrn_reflns_limit_k_min -13
_diffrn_reflns_limit_l_max 16
_diffrn_reflns_limit_l_min -14
_diffrn_reflns_number 25551
_diffrn_reflns_theta_full 25.242
_diffrn_reflns_theta_max 27.481
_diffrn_reflns_theta_min 3.058
_exptl_absorpt_coefficient_mu 2.396
_exptl_absorpt_correction_T_max 0.846
_exptl_absorpt_correction_T_min 0.673
_exptl_absorpt_correction_type multi-scan
_exptl_absorpt_process_details
;
  [Sheldrick, G.M. (2014). SADABS Bruker AXS Inc., Madison, Wisconsin, USA]
;
_exptl_crystal_colour colourless
_exptl_crystal_density_diffrn 1.448
_exptl_crystal_description prism
_exptl_crystal_F_000 536
_exptl_crystal_size_max 0.100
_exptl_crystal_size_mid 0.080
_exptl_crystal_size_min 0.070
_refine_diff_density_max 1.429
_refine_diff_density_min -0.925
_refine_diff_density_rms 0.115
_refine_ls_extinction_method none
_refine_ls_goodness_of_fit_ref 1.054
_refine_ls_hydrogen_treatment constr
_refine_ls_matrix_type full
_refine_ls_number_parameters 260
_refine_ls_number_reflns 5501
_refine_ls_number_restraints 0
_refine_ls_restrained_S_all 1.054
_refine_ls_R_factor_all 0.0705
_refine_ls_R_factor_gt 0.0539
_refine_ls_shift/su_max 0.002
_refine_ls_shift/su_mean 0.000
_refine_ls_structure_factor_coef Fsqd
_refine_ls_weighting_details 'w=1/[\s^2^(Fo^2^)+(0.0764P)^2^+3.3260P] where P=(Fo^2^+2Fc^2^)/3'
_refine_ls_weighting_scheme calc
_refine_ls_wR_factor_gt 0.1395
_refine_ls_wR_factor_ref 0.1504
_reflns_number_gt 4580
_reflns_number_total 5501
_reflns_threshold_expression >2sigma(I)
_cod_data_source_file om7b00006_si_002.cif
_cod_data_source_block '[6-Sr]2'
_cod_depositor_comments
;
The following automatic conversions were performed:

data item '_space_group_crystal_system' value 'Triclinic' was changed
to 'triclinic' in accordance with the
/home/saulius/struct/COD-crude-data/automatic-downloads/DataCite-retrospective/ACS/depositions/lib/dictionaries/cif_core.dic
dictionary named 'cif_core.dic' version 2.4.2 last updated on
2011-04-26.

Automatic conversion script
Id: cif_fix_values 6909 2019-04-08 15:41:33Z antanas 
;
_cod_database_code 4089220

loop_
_space_group_symop_operation_xyz
'x, y, z'
'-x, -y, -z'

loop_
_atom_site_label
_atom_site_type_symbol
_atom_site_fract_x
_atom_site_fract_y
_atom_site_fract_z
_atom_site_U_iso_or_equiv
_atom_site_adp_type
_atom_site_occupancy
_atom_site_site_symmetry_order
_atom_site_calc_flag
_atom_site_refinement_flags_posn
_atom_site_refinement_flags_adp
N1 N 0.7413(5) 0.2858(4) 0.2057(3) 0.0363(9) Uani 1 1 d . .
C2 C 0.8548(6) -0.0042(6) 0.2794(6) 0.0532(15) Uani 1 1 d . .
H2A H 0.7542 -0.0044 0.2967 0.080 Uiso 1 1 calc R U
H2B H 0.9068 -0.0539 0.3335 0.080 Uiso 1 1 calc R U
H2C H 0.9062 -0.0499 0.2085 0.080 Uiso 1 1 calc R U
C3 C 1.0444(6) 0.1710(7) 0.2534(6) 0.0544(15) Uani 1 1 d . .
H3A H 1.1006 0.1179 0.1859 0.082 Uiso 1 1 calc R U
H3B H 1.0880 0.1258 0.3125 0.082 Uiso 1 1 calc R U
H3C H 1.0465 0.2652 0.2486 0.082 Uiso 1 1 calc R U
C4 C 0.7519(9) 0.1374(7) 0.0064(5) 0.0604(17) Uani 1 1 d . .
H4A H 0.8269 0.0535 0.0233 0.091 Uiso 1 1 calc R U
H4B H 0.7695 0.1462 -0.0715 0.091 Uiso 1 1 calc R U
H4C H 0.6544 0.1314 0.0333 0.091 Uiso 1 1 calc R U
C5 C 0.9338(8) 0.3165(8) -0.0037(6) 0.0685(19) Uani 1 1 d . .
H5A H 0.9430 0.3976 0.0270 0.103 Uiso 1 1 calc R U
H5B H 0.9304 0.3304 -0.0793 0.103 Uiso 1 1 calc R U
H5C H 1.0186 0.2339 0.0017 0.103 Uiso 1 1 calc R U
O11 O 0.4149(4) 0.4124(3) 0.5110(2) 0.0309(7) Uani 1 1 d . .
C12 C 0.3414(5) 0.3228(5) 0.5485(4) 0.0319(10) Uani 1 1 d . .
C13 C 0.3391(7) 0.2394(6) 0.4532(4) 0.0439(13) Uani 1 1 d . .
F14 F 0.4707(5) 0.1861(5) 0.3909(3) 0.0727(12) Uani 1 1 d . .
F15 F 0.2493(6) 0.3207(4) 0.3910(3) 0.0768(13) Uani 1 1 d . .
F16 F 0.2878(4) 0.1376(3) 0.4785(3) 0.0485(8) Uani 1 1 d . .
C17 C 0.1836(5) 0.4125(5) 0.6040(5) 0.0418(12) Uani 1 1 d . .
F18 F 0.1138(4) 0.5156(4) 0.5491(3) 0.0609(10) Uani 1 1 d . .
F19 F 0.0949(4) 0.3397(4) 0.6362(4) 0.0633(10) Uani 1 1 d . .
F20 F 0.1884(3) 0.4754(3) 0.6931(3) 0.0458(7) Uani 1 1 d . .
C21 C 0.4106(6) 0.2141(5) 0.6272(4) 0.0324(10) Uani 1 1 d . .
H21A H 0.3311 0.1927 0.6778 0.039 Uiso 1 1 calc R U
H21B H 0.4768 0.1274 0.5856 0.039 Uiso 1 1 calc R U
N22 N 0.4955(4) 0.2616(4) 0.6901(3) 0.0286(8) Uani 1 1 d . .
C23 C 0.4792(6) 0.2119(5) 0.8013(4) 0.0353(10) Uani 1 1 d . .
H23 H 0.5452 0.2408 0.8358 0.042 Uiso 1 1 calc R U
C24 C 0.5285(7) 0.0515(6) 0.8051(5) 0.0474(13) Uani 1 1 d . .
H24A H 0.4612 0.0196 0.7773 0.071 Uiso 1 1 calc R U
H24B H 0.5270 0.0246 0.8795 0.071 Uiso 1 1 calc R U
H24C H 0.6284 0.0093 0.7611 0.071 Uiso 1 1 calc R U
C25 C 0.3243(6) 0.2797(6) 0.8680(4) 0.0450(12) Uani 1 1 d . .
H25A H 0.2968 0.3806 0.8677 0.067 Uiso 1 1 calc R U
H25B H 0.3199 0.2499 0.9418 0.067 Uiso 1 1 calc R U
H25C H 0.2561 0.2523 0.8375 0.067 Uiso 1 1 calc R U
C26 C 0.6497(5) 0.2143(5) 0.6288(4) 0.0353(10) Uani 1 1 d . .
H26A H 0.6540 0.2622 0.5604 0.042 Uiso 1 1 calc R U
H26B H 0.6824 0.1138 0.6109 0.042 Uiso 1 1 calc R U
C27 C 0.7588(6) 0.2394(5) 0.6870(4) 0.0403(11) Uani 1 1 d . .
H27A H 0.7759 0.1710 0.7432 0.048 Uiso 1 1 calc R U
H27B H 0.8537 0.2206 0.6345 0.048 Uiso 1 1 calc R U
C28 C 0.7149(6) 0.3775(6) 0.7369(4) 0.0399(11) Uani 1 1 d . .
C29 C 0.6867(6) 0.4842(6) 0.7863(4) 0.0421(12) Uani 1 1 d . .
C30 C 0.6563(8) 0.6132(7) 0.8461(5) 0.0559(16) Uani 1 1 d . .
H30A H 0.6128 0.6056 0.9217 0.084 Uiso 1 1 calc R U
H30B H 0.5874 0.6902 0.8162 0.084 Uiso 1 1 calc R U
H30C H 0.7481 0.6302 0.8404 0.084 Uiso 1 1 calc R U
Sr1 Sr 0.55542(4) 0.45970(4) 0.34132(3) 0.02266(13) Uani 1 1 d . .
Si1 Si 0.84960(15) 0.17877(14) 0.27854(11) 0.0356(3) Uani 1 1 d . .
Si2 Si 0.76088(17) 0.29257(15) 0.07165(11) 0.0400(3) Uani 1 1 d . .

loop_
_atom_site_aniso_label
_atom_site_aniso_U_11
_atom_site_aniso_U_22
_atom_site_aniso_U_33
_atom_site_aniso_U_23
_atom_site_aniso_U_13
_atom_site_aniso_U_12
N1 0.038(2) 0.030(2) 0.035(2) -0.0065(16) -0.0006(17) -0.0089(17)
C2 0.042(3) 0.033(3) 0.084(4) 0.011(3) -0.017(3) -0.013(2)
C3 0.035(3) 0.052(3) 0.076(4) -0.012(3) -0.010(3) -0.014(3)
C4 0.090(5) 0.057(4) 0.036(3) -0.003(3) -0.017(3) -0.027(4)
C5 0.060(4) 0.069(4) 0.065(4) 0.009(3) 0.010(3) -0.024(4)
O11 0.0424(18) 0.0348(16) 0.0262(15) -0.0020(12) -0.0064(13) -0.0272(15)
C12 0.044(3) 0.031(2) 0.031(2) 0.0032(17) -0.0138(19) -0.022(2)
C13 0.075(4) 0.043(3) 0.029(2) 0.003(2) -0.012(2) -0.039(3)
F14 0.082(3) 0.097(3) 0.049(2) -0.039(2) 0.0107(19) -0.055(2)
F15 0.141(4) 0.071(3) 0.056(2) 0.0215(19) -0.063(3) -0.060(3)
F16 0.076(2) 0.0371(15) 0.0545(18) 0.0024(13) -0.0308(17) -0.0363(16)
C17 0.031(2) 0.026(2) 0.072(4) 0.003(2) -0.010(2) -0.015(2)
F18 0.055(2) 0.053(2) 0.094(3) 0.0257(19) -0.050(2) -0.0257(17)
F19 0.0424(18) 0.0479(19) 0.105(3) 0.0006(19) -0.0037(18) -0.0295(16)
F20 0.0387(16) 0.0423(16) 0.0541(19) -0.0058(14) -0.0065(14) -0.0134(13)
C21 0.044(3) 0.024(2) 0.035(2) 0.0025(17) -0.015(2) -0.0148(19)
N22 0.034(2) 0.0259(17) 0.0273(18) 0.0019(14) -0.0087(15) -0.0117(15)
C23 0.047(3) 0.043(3) 0.025(2) 0.0070(18) -0.014(2) -0.025(2)
C24 0.062(4) 0.040(3) 0.048(3) 0.016(2) -0.024(3) -0.023(3)
C25 0.053(3) 0.055(3) 0.026(2) 0.002(2) -0.001(2) -0.023(3)
C26 0.034(2) 0.036(2) 0.033(2) -0.0008(19) -0.0075(19) -0.009(2)
C27 0.032(2) 0.042(3) 0.050(3) 0.006(2) -0.016(2) -0.011(2)
C28 0.042(3) 0.046(3) 0.041(3) 0.014(2) -0.019(2) -0.022(2)
C29 0.046(3) 0.049(3) 0.043(3) 0.015(2) -0.019(2) -0.026(2)
C30 0.085(5) 0.064(4) 0.043(3) 0.006(3) -0.025(3) -0.050(4)
Sr1 0.0301(2) 0.01868(18) 0.01904(19) -0.00058(12) -0.00759(14) -0.00710(14)
Si1 0.0315(7) 0.0323(7) 0.0409(7) -0.0043(5) -0.0043(5) -0.0105(5)
Si2 0.0456(8) 0.0339(7) 0.0347(7) 0.0012(5) -0.0008(6) -0.0121(6)

loop_
_atom_type_symbol
_atom_type_description
_atom_type_scat_dispersion_real
_atom_type_scat_dispersion_imag
_atom_type_scat_source
C C 0.0033 0.0016 'International Tables Vol C Tables 4.2.6.8 and 6.1.1.4'
H H 0.0000 0.0000 'International Tables Vol C Tables 4.2.6.8 and 6.1.1.4'
N N 0.0061 0.0033 'International Tables Vol C Tables 4.2.6.8 and 6.1.1.4'
Sr Sr -1.5307 3.2498 'International Tables Vol C Tables 4.2.6.8 and 6.1.1.4'
F F 0.0171 0.0103 'International Tables Vol C Tables 4.2.6.8 and 6.1.1.4'
Si Si 0.0817 0.0704 'International Tables Vol C Tables 4.2.6.8 and 6.1.1.4'
O O 0.0106 0.0060 'International Tables Vol C Tables 4.2.6.8 and 6.1.1.4'

loop_
_geom_angle_atom_site_label_1
_geom_angle_atom_site_label_2
_geom_angle_atom_site_label_3
_geom_angle
_geom_angle_site_symmetry_1
_geom_angle_site_symmetry_3
Si1 N1 Si2 130.3(3) . .
Si1 N1 Sr1 103.08(19) . .
Si2 N1 Sr1 126.1(2) . .
Si1 C2 H2A 109.5 . .
Si1 C2 H2B 109.5 . .
H2A C2 H2B 109.5 . .
Si1 C2 H2C 109.5 . .
H2A C2 H2C 109.5 . .
H2B C2 H2C 109.5 . .
Si1 C3 H3A 109.5 . .
Si1 C3 H3B 109.5 . .
H3A C3 H3B 109.5 . .
Si1 C3 H3C 109.5 . .
H3A C3 H3C 109.5 . .
H3B C3 H3C 109.5 . .
Si2 C4 H4A 109.5 . .
Si2 C4 H4B 109.5 . .
H4A C4 H4B 109.5 . .
Si2 C4 H4C 109.5 . .
H4A C4 H4C 109.5 . .
H4B C4 H4C 109.5 . .
Si2 C5 H5A 109.5 . .
Si2 C5 H5B 109.5 . .
H5A C5 H5B 109.5 . .
Si2 C5 H5C 109.5 . .
H5A C5 H5C 109.5 . .
H5B C5 H5C 109.5 . .
C12 O11 Sr1 138.2(3) . .
C12 O11 Sr1 112.2(2) . 2_666
Sr1 O11 Sr1 108.91(11) . 2_666
O11 C12 C13 108.9(4) . .
O11 C12 C17 107.0(4) . .
C13 C12 C17 109.7(4) . .
O11 C12 C21 115.7(4) . .
C13 C12 C21 106.0(4) . .
C17 C12 C21 109.5(4) . .
C13 C12 Sr1 153.3(3) . 2_666
C17 C12 Sr1 86.4(3) . 2_666
C21 C12 Sr1 87.4(2) . 2_666
F14 C13 F16 107.8(5) . .
F14 C13 F15 107.0(5) . .
F16 C13 F15 103.8(4) . .
F14 C13 C12 110.9(4) . .
F16 C13 C12 115.2(4) . .
F15 C13 C12 111.7(4) . .
C13 F14 Sr1 100.9(3) . .
F18 C17 F19 106.7(4) . .
F18 C17 F20 104.4(4) . .
F19 C17 F20 106.7(5) . .
F18 C17 C12 116.4(5) . .
F19 C17 C12 113.7(4) . .
F20 C17 C12 108.2(4) . .
C17 F20 Sr1 110.5(3) . 2_666
N22 C21 C12 113.5(3) . .
N22 C21 H21A 108.9 . .
C12 C21 H21A 108.9 . .
N22 C21 H21B 108.9 . .
C12 C21 H21B 108.9 . .
H21A C21 H21B 107.7 . .
C26 N22 C23 113.0(4) . .
C26 N22 C21 107.3(4) . .
C23 N22 C21 111.7(3) . .
C26 N22 Sr1 94.8(3) . 2_666
C23 N22 Sr1 119.5(3) . 2_666
C21 N22 Sr1 108.9(2) . 2_666
N22 C23 C25 111.9(4) . .
N22 C23 C24 113.3(4) . .
C25 C23 C24 110.5(4) . .
N22 C23 H23 106.9 . .
C25 C23 H23 106.9 . .
C24 C23 H23 106.9 . .
C23 C24 H24A 109.5 . .
C23 C24 H24B 109.5 . .
H24A C24 H24B 109.5 . .
C23 C24 H24C 109.5 . .
H24A C24 H24C 109.5 . .
H24B C24 H24C 109.5 . .
C23 C25 H25A 109.5 . .
C23 C25 H25B 109.5 . .
H25A C25 H25B 109.5 . .
C23 C25 H25C 109.5 . .
H25A C25 H25C 109.5 . .
H25B C25 H25C 109.5 . .
N22 C26 C27 115.0(4) . .
N22 C26 Sr1 58.3(2) . 2_666
C27 C26 Sr1 91.4(3) . 2_666
N22 C26 H26A 108.5 . .
C27 C26 H26A 108.5 . .
Sr1 C26 H26A 67.3 2_666 .
N22 C26 H26B 108.5 . .
C27 C26 H26B 108.5 . .
Sr1 C26 H26B 159.9 2_666 .
H26A C26 H26B 107.5 . .
C28 C27 C26 116.5(4) . .
C28 C27 H27A 108.2 . .
C26 C27 H27A 108.2 . .
C28 C27 H27B 108.2 . .
C26 C27 H27B 108.2 . .
H27A C27 H27B 107.3 . .
C29 C28 C27 173.0(5) . .
C29 C28 Sr1 83.0(4) . 2_666
C27 C28 Sr1 103.4(3) . 2_666
C28 C29 C30 178.6(6) . .
C28 C29 Sr1 74.3(3) . 2_666
C30 C29 Sr1 106.9(4) . 2_666
C29 C30 H30A 109.5 . .
C29 C30 H30B 109.5 . .
H30A C30 H30B 109.5 . .
C29 C30 H30C 109.5 . .
H30A C30 H30C 109.5 . .
H30B C30 H30C 109.5 . .
O11 Sr1 N1 126.44(12) . .
O11 Sr1 O11 71.09(11) . 2_666
N1 Sr1 O11 130.40(13) . 2_666
O11 Sr1 N22 114.38(11) . 2_666
N1 Sr1 N22 119.09(12) . 2_666
O11 Sr1 N22 65.04(11) 2_666 2_666
O11 Sr1 F20 127.77(10) . 2_666
N1 Sr1 F20 73.87(12) . 2_666
O11 Sr1 F20 62.90(10) 2_666 2_666
N22 Sr1 F20 66.90(10) 2_666 2_666
O11 Sr1 C28 93.37(13) . 2_666
N1 Sr1 C28 112.82(15) . 2_666
O11 Sr1 C28 111.39(13) 2_666 2_666
N22 Sr1 C28 62.86(12) 2_666 2_666
F20 Sr1 C28 124.92(12) 2_666 2_666
O11 Sr1 C29 96.84(12) . 2_666
N1 Sr1 C29 93.31(15) . 2_666
O11 Sr1 C29 133.70(14) 2_666 2_666
N22 Sr1 C29 81.87(13) 2_666 2_666
F20 Sr1 C29 132.64(12) 2_666 2_666
C28 Sr1 C29 22.68(15) 2_666 2_666
O11 Sr1 F14 53.90(9) . .
N1 Sr1 F14 76.82(12) . .
O11 Sr1 F14 119.72(10) 2_666 .
N22 Sr1 F14 156.43(12) 2_666 .
F20 Sr1 F14 136.64(11) 2_666 .
C28 Sr1 F14 95.67(13) 2_666 .
C29 Sr1 F14 79.81(13) 2_666 .
O11 Sr1 C26 90.86(12) . 2_666
N1 Sr1 C26 141.52(13) . 2_666
O11 Sr1 C26 65.23(12) 2_666 2_666
N22 Sr1 C26 26.93(11) 2_666 2_666
F20 Sr1 C26 91.35(11) 2_666 2_666
C28 Sr1 C26 48.11(13) 2_666 2_666
C29 Sr1 C26 70.63(14) 2_666 2_666
F14 Sr1 C26 130.62(12) . 2_666
O11 Sr1 C12 94.03(11) . 2_666
N1 Sr1 C12 118.16(13) . 2_666
O11 Sr1 C12 23.14(10) 2_666 2_666
N22 Sr1 C12 49.38(11) 2_666 2_666
F20 Sr1 C12 44.64(11) 2_666 2_666
C28 Sr1 C12 108.10(13) 2_666 2_666
C29 Sr1 C12 129.83(13) 2_666 2_666
F14 Sr1 C12 141.57(10) . 2_666
C26 Sr1 C12 60.36(12) 2_666 2_666
O11 Sr1 Si1 104.77(8) . .
N1 Sr1 Si1 29.75(10) . .
O11 Sr1 Si1 107.61(8) 2_666 .
N22 Sr1 Si1 133.21(8) 2_666 .
F20 Sr1 Si1 69.20(7) 2_666 .
C28 Sr1 Si1 140.54(11) 2_666 .
C29 Sr1 Si1 118.69(11) 2_666 .
F14 Sr1 Si1 69.43(8) . .
C26 Sr1 Si1 159.94(9) 2_666 .
C12 Sr1 Si1 105.26(9) 2_666 .
O11 Sr1 Si2 140.53(7) . .
N1 Sr1 Si2 21.44(10) . .
O11 Sr1 Si2 140.12(8) 2_666 .
N22 Sr1 Si2 103.19(8) 2_666 .
F20 Sr1 Si2 77.35(7) 2_666 .
C28 Sr1 Si2 93.21(11) 2_666 .
C29 Sr1 Si2 76.27(11) 2_666 .
F14 Sr1 Si2 86.73(6) . .
C26 Sr1 Si2 121.55(9) 2_666 .
C12 Sr1 Si2 120.50(9) 2_666 .
Si1 Sr1 Si2 51.09(3) . .
N1 Si1 C2 115.8(3) . .
N1 Si1 C3 117.4(3) . .
C2 Si1 C3 107.1(3) . .
N1 Si1 Sr1 47.17(14) . .
C2 Si1 Sr1 126.59(19) . .
C3 Si1 Sr1 125.9(2) . .
N1 Si2 C4 114.1(2) . .
N1 Si2 C5 115.2(3) . .
C4 Si2 C5 106.4(3) . .
C4 Si2 Sr1 128.1(2) . .
C5 Si2 Sr1 123.2(3) . .

loop_
_geom_bond_atom_site_label_1
_geom_bond_atom_site_label_2
_geom_bond_distance
_geom_bond_site_symmetry_2
N1 Si1 1.672(5) .
N1 Si2 1.684(4) .
N1 Sr1 2.471(4) .
C2 Si1 1.871(6) .
C2 H2A 0.9800 .
C2 H2B 0.9800 .
C2 H2C 0.9800 .
C3 Si1 1.872(6) .
C3 H3A 0.9800 .
C3 H3B 0.9800 .
C3 H3C 0.9800 .
C4 Si2 1.873(6) .
C4 H4A 0.9800 .
C4 H4B 0.9800 .
C4 H4C 0.9800 .
C5 Si2 1.874(7) .
C5 H5A 0.9800 .
C5 H5B 0.9800 .
C5 H5C 0.9800 .
O11 C12 1.383(5) .
O11 Sr1 2.442(3) .
O11 Sr1 2.474(3) 2_666
C12 C13 1.529(6) .
C12 C17 1.536(7) .
C12 C21 1.561(6) .
C12 Sr1 3.259(4) 2_666
C13 F14 1.309(7) .
C13 F16 1.325(5) .
C13 F15 1.371(7) .
F14 Sr1 3.229(4) .
C17 F18 1.324(6) .
C17 F19 1.343(6) .
C17 F20 1.351(7) .
F20 Sr1 2.806(3) 2_666
C21 N22 1.497(6) .
C21 H21A 0.9900 .
C21 H21B 0.9900 .
N22 C26 1.475(6) .
N22 C23 1.490(6) .
N22 Sr1 2.770(4) 2_666
C23 C25 1.514(7) .
C23 C24 1.554(7) .
C23 H23 1.0000 .
C24 H24A 0.9800 .
C24 H24B 0.9800 .
C24 H24C 0.9800 .
C25 H25A 0.9800 .
C25 H25B 0.9800 .
C25 H25C 0.9800 .
C26 C27 1.545(7) .
C26 Sr1 3.246(5) 2_666
C26 H26A 0.9900 .
C26 H26B 0.9900 .
C27 C28 1.460(8) .
C27 H27A 0.9900 .
C27 H27B 0.9900 .
C28 C29 1.202(8) .
C28 Sr1 3.001(5) 2_666
C29 C30 1.461(8) .
C29 Sr1 3.094(5) 2_666
C30 H30A 0.9800 .
C30 H30B 0.9800 .
C30 H30C 0.9800 .
Sr1 O11 2.474(3) 2_666
Sr1 N22 2.770(4) 2_666
Sr1 F20 2.806(3) 2_666
Sr1 C28 3.001(5) 2_666
Sr1 C29 3.094(5) 2_666
Sr1 C26 3.246(5) 2_666
Sr1 C12 3.259(4) 2_666
Sr1 Si1 3.2820(14) .
Sr1 Si2 3.7216(15) .

loop_
_geom_torsion_atom_site_label_1
_geom_torsion_atom_site_label_2
_geom_torsion_atom_site_label_3
_geom_torsion_atom_site_label_4
_geom_torsion
_geom_torsion_site_symmetry_1
_geom_torsion_site_symmetry_4
Sr1 O11 C12 C13 -6.3(6) . .
Sr1 O11 C12 C13 -175.3(3) 2_666 .
Sr1 O11 C12 C17 -124.8(4) . .
Sr1 O11 C12 C17 66.2(4) 2_666 .
Sr1 O11 C12 C21 112.9(4) . .
Sr1 O11 C12 C21 -56.1(4) 2_666 .
Sr1 O11 C12 Sr1 169.0(5) . 2_666
O11 C12 C13 F14 49.4(6) . .
C17 C12 C13 F14 166.1(4) . .
C21 C12 C13 F14 -75.7(5) . .
Sr1 C12 C13 F14 42.0(10) 2_666 .
O11 C12 C13 F16 172.1(4) . .
C17 C12 C13 F16 -71.1(6) . .
C21 C12 C13 F16 47.0(6) . .
Sr1 C12 C13 F16 164.7(5) 2_666 .
O11 C12 C13 F15 -69.8(6) . .
C17 C12 C13 F15 46.9(6) . .
C21 C12 C13 F15 165.1(4) . .
Sr1 C12 C13 F15 -77.2(9) 2_666 .
F16 C13 F14 Sr1 178.6(3) . .
F15 C13 F14 Sr1 67.5(4) . .
C12 C13 F14 Sr1 -54.5(4) . .
O11 C12 C17 F18 49.8(5) . .
C13 C12 C17 F18 -68.2(5) . .
C21 C12 C17 F18 175.9(4) . .
Sr1 C12 C17 F18 89.9(4) 2_666 .
O11 C12 C17 F19 174.3(4) . .
C13 C12 C17 F19 56.4(6) . .
C21 C12 C17 F19 -59.5(6) . .
Sr1 C12 C17 F19 -145.5(4) 2_666 .
O11 C12 C17 F20 -67.3(5) . .
C13 C12 C17 F20 174.7(4) . .
C21 C12 C17 F20 58.8(5) . .
Sr1 C12 C17 F20 -27.2(3) 2_666 .
F18 C17 F20 Sr1 -90.2(4) . 2_666
F19 C17 F20 Sr1 157.1(3) . 2_666
C12 C17 F20 Sr1 34.4(4) . 2_666
O11 C12 C21 N22 27.8(6) . .
C13 C12 C21 N22 148.6(4) . .
C17 C12 C21 N22 -93.2(5) . .
Sr1 C12 C21 N22 -7.9(4) 2_666 .
C12 C21 N22 C26 -91.7(5) . .
C12 C21 N22 C23 144.0(4) . .
C12 C21 N22 Sr1 9.8(5) . 2_666
C26 N22 C23 C25 171.0(4) . .
C21 N22 C23 C25 -67.9(5) . .
Sr1 N22 C23 C25 60.8(5) 2_666 .
C26 N22 C23 C24 -63.3(5) . .
C21 N22 C23 C24 57.8(5) . .
Sr1 N22 C23 C24 -173.4(3) 2_666 .
C23 N22 C26 C27 -49.9(5) . .
C21 N22 C26 C27 -173.5(4) . .
Sr1 N22 C26 C27 75.0(4) 2_666 .
C23 N22 C26 Sr1 -124.9(3) . 2_666
C21 N22 C26 Sr1 111.5(3) . 2_666
N22 C26 C27 C28 -47.5(6) . .
Sr1 C26 C27 C28 7.7(5) 2_666 .
C26 C27 C28 Sr1 -8.6(5) . 2_666
Si2 N1 Si1 C2 -70.7(4) . .
Sr1 N1 Si1 C2 117.1(3) . .
Si2 N1 Si1 C3 57.5(4) . .
Sr1 N1 Si1 C3 -114.7(3) . .
Si2 N1 Si1 Sr1 172.2(4) . .
Si1 N1 Si2 C4 65.6(4) . .
Sr1 N1 Si2 C4 -123.8(3) . .
Si1 N1 Si2 C5 -57.8(4) . .
Sr1 N1 Si2 C5 112.8(3) . .
Si1 N1 Si2 Sr1 -170.6(5) . .
